data_4025188
loop_
_publ_author_name
'Motohiro Akazome'
'Ai Doba'
'Shoji Matsumoto'
'Katsuyuki Ogura'

_publ_section_title
;
 Predominant (S)-Enantioselective Inclusion of Aryl Methyl Sulfoxides by
 (S)-Isoleucyl-(S)-phenylglycines
;
_journal_name_full 'Journal of Organic Chemistry'
_journal_page_first 660
_journal_page_last 665
_journal_paper_doi 10.1021/jo902197k
_journal_volume 75
_journal_year 2010
_chemical_formula_sum 'C22 H30 N2 O4 S'
_chemical_formula_weight 418.54
_chemical_name_systematic
;
 ?
;
_space_group_IT_number 19
_symmetry_cell_setting orthorhombic
_symmetry_space_group_name_Hall 'P 2ac 2ab'
_symmetry_space_group_name_H-M 'P 21 21 21'
_atom_sites_solution_hydrogens geom
_atom_sites_solution_primary direct
_atom_sites_solution_secondary difmap
_audit_creation_method SHELXL-97
_cell_angle_alpha 90.00
_cell_angle_beta 90.00
_cell_angle_gamma 90.00
_cell_formula_units_Z 4
_cell_length_a 5.3975(5)
_cell_length_b 13.4459(11)
_cell_length_c 29.519(3)
_cell_measurement_reflns_used 3632
_cell_measurement_temperature 173
_cell_measurement_theta_max 25.97
_cell_measurement_theta_min 2.57
_cell_volume 2142.3(3)
_computing_cell_refinement 'Bruker SMART'
_computing_data_collection 'Bruker SMART'
_computing_data_reduction 'Bruker SAINT'
_computing_molecular_graphics 'Bruker SHELXTL'
_computing_publication_material 'Bruker SHELXTL'
_computing_structure_refinement 'SHELXL-97 (Sheldrick, 1997)'
_computing_structure_solution 'SHELXS-97 (Sheldrick, 1990)'
_diffrn_ambient_temperature 173
_diffrn_detector_area_resol_mean 8.333
_diffrn_measured_fraction_theta_full 0.998
_diffrn_measured_fraction_theta_max 0.998
_diffrn_measurement_device_type 'CCD area detector'
_diffrn_measurement_method 'phi and omega scans'
_diffrn_radiation_monochromator graphite
_diffrn_radiation_source 'fine-focus sealed tube'
_diffrn_radiation_type MoK\a
_diffrn_radiation_wavelength 0.71073
_diffrn_reflns_av_R_equivalents 0.0293
_diffrn_reflns_av_sigmaI/netI 0.0393
_diffrn_reflns_limit_h_max 6
_diffrn_reflns_limit_h_min -6
_diffrn_reflns_limit_k_max 15
_diffrn_reflns_limit_k_min -16
_diffrn_reflns_limit_l_max 25
_diffrn_reflns_limit_l_min -37
_diffrn_reflns_number 11481
_diffrn_reflns_theta_full 26.58
_diffrn_reflns_theta_max 26.58
_diffrn_reflns_theta_min 1.66
_exptl_absorpt_coefficient_mu 0.182
_exptl_absorpt_correction_T_max 0.9892
_exptl_absorpt_correction_T_min 0.9276
_exptl_absorpt_correction_type empirical
_exptl_absorpt_process_details
;
SADABS Sheldrick 1996
;
_exptl_crystal_colour colorless
_exptl_crystal_density_diffrn 1.298
_exptl_crystal_density_meas 0
_exptl_crystal_density_method 'not measured'
_exptl_crystal_description plate
_exptl_crystal_F_000 896
_exptl_crystal_size_max 0.42
_exptl_crystal_size_mid 0.10
_exptl_crystal_size_min 0.06
_refine_diff_density_max 0.212
_refine_diff_density_min -0.220
_refine_diff_density_rms 0.037
_refine_ls_abs_structure_details 'Flack H D (1983), Acta Cryst. A39, 876-881'
_refine_ls_abs_structure_Flack 0.09(6)
_refine_ls_extinction_coef 0.0007(5)
_refine_ls_extinction_expression Fc^*^=kFc[1+0.001xFc^2^\l^3^/sin(2\q)]^-1/4^
_refine_ls_extinction_method SHELXL
_refine_ls_goodness_of_fit_ref 0.981
_refine_ls_hydrogen_treatment constr
_refine_ls_matrix_type full
_refine_ls_number_parameters 268
_refine_ls_number_reflns 4448
_refine_ls_number_restraints 0
_refine_ls_restrained_S_all 0.981
_refine_ls_R_factor_all 0.0409
_refine_ls_R_factor_gt 0.0339
_refine_ls_shift/su_max 0.000
_refine_ls_shift/su_mean 0.000
_refine_ls_structure_factor_coef Fsqd
_refine_ls_weighting_details 'calc w=1/[\s^2^(Fo^2^)+(0.0264P)^2^+0.6842P] where P=(Fo^2^+2Fc^2^)/3'
_refine_ls_weighting_scheme calc
_refine_ls_wR_factor_gt 0.0698
_refine_ls_wR_factor_ref 0.0733
_reflns_number_gt 3960
_reflns_number_total 4448
_reflns_threshold_expression >2sigma(I)
_cod_data_source_file jo902197k_si_004.cif
_cod_data_source_block akaz075p212121
_cod_depositor_comments
;
The following automatic conversions were performed:

'_symmetry_cell_setting' value 'Orthorhombic' changed to
'orthorhombic' according to the built-in table from CIF Core
dictionary named 'cif_core.dic' version 2.4.1 from 2010-06-29.

Automatic conversion script
Id: cif_fix_values 1646 2011-03-28 12:23:43Z adriana 
;
_cod_database_code 4025188

loop_
_symmetry_equiv_pos_as_xyz
'x, y, z'
'-x+1/2, -y, z+1/2'
'-x, y+1/2, -z+1/2'
'x+1/2, -y+1/2, -z'

loop_
_atom_site_label
_atom_site_type_symbol
_atom_site_fract_x
_atom_site_fract_y
_atom_site_fract_z
_atom_site_U_iso_or_equiv
_atom_site_adp_type
_atom_site_occupancy
_atom_site_symmetry_multiplicity
_atom_site_calc_flag
_atom_site_refinement_flags
_atom_site_disorder_assembly
_atom_site_disorder_group
C1 C 0.5053(3) 0.51768(12) 0.24786(6) 0.0169(4) Uani 1 1 d . . .
H1 H 0.3663 0.5600 0.2364 0.020 Uiso 1 1 calc R . .
C2 C 0.7458(3) 0.54763(12) 0.22396(6) 0.0169(4) Uani 1 1 d . . .
C3 C 0.9667(3) 0.67577(12) 0.18249(6) 0.0158(4) Uani 1 1 d . . .
H3 H 1.0859 0.6195 0.1784 0.019 Uiso 1 1 calc R . .
C4 C 1.0865(3) 0.74927(12) 0.21669(6) 0.0174(4) Uani 1 1 d . . .
C5 C 0.5289(4) 0.53076(13) 0.29943(6) 0.0223(4) Uani 1 1 d . . .
H5 H 0.6682 0.4879 0.3103 0.027 Uiso 1 1 calc R . .
C6 C 0.2906(5) 0.49778(19) 0.32360(7) 0.0437(6) Uani 1 1 d . . .
H6A H 0.1507 0.5386 0.3125 0.052 Uiso 1 1 calc R . .
H6B H 0.2557 0.4276 0.3157 0.052 Uiso 1 1 calc R . .
C7 C 0.3052(6) 0.50712(19) 0.37492(7) 0.0551(7) Uani 1 1 d . . .
H7A H 0.4480 0.4694 0.3861 0.083 Uiso 1 1 calc R . .
H7B H 0.1531 0.4807 0.3885 0.083 Uiso 1 1 calc R . .
H7C H 0.3240 0.5773 0.3832 0.083 Uiso 1 1 calc R . .
C8 C 0.5901(5) 0.63872(16) 0.31078(7) 0.0398(6) Uani 1 1 d . . .
H8A H 0.7388 0.6591 0.2942 0.060 Uiso 1 1 calc R . .
H8B H 0.6200 0.6450 0.3434 0.060 Uiso 1 1 calc R . .
H8C H 0.4508 0.6814 0.3021 0.060 Uiso 1 1 calc R . .
C9 C 0.9225(3) 0.72107(13) 0.13581(6) 0.0190(4) Uani 1 1 d . . .
C10 C 1.0971(4) 0.78353(14) 0.11607(6) 0.0265(4) Uani 1 1 d . . .
H10 H 1.2401 0.8025 0.1327 0.032 Uiso 1 1 calc R . .
C11 C 1.0639(4) 0.81834(15) 0.07217(7) 0.0334(5) Uani 1 1 d . . .
H11 H 1.1850 0.8606 0.0589 0.040 Uiso 1 1 calc R . .
C12 C 0.8558(4) 0.79184(16) 0.04769(7) 0.0362(5) Uani 1 1 d . . .
H12 H 0.8331 0.8158 0.0177 0.043 Uiso 1 1 calc R . .
C13 C 0.6829(4) 0.73079(17) 0.06706(7) 0.0363(5) Uani 1 1 d . . .
H13 H 0.5398 0.7124 0.0503 0.044 Uiso 1 1 calc R . .
C14 C 0.7138(4) 0.69528(15) 0.11085(7) 0.0282(4) Uani 1 1 d . . .
H14 H 0.5917 0.6531 0.1238 0.034 Uiso 1 1 calc R . .
C15 C 0.9902(4) 0.31726(16) 0.14003(7) 0.0329(5) Uani 1 1 d . . .
H15A H 0.9927 0.3098 0.1731 0.049 Uiso 1 1 calc R . .
H15B H 1.1601 0.3244 0.1288 0.049 Uiso 1 1 calc R . .
H15C H 0.9137 0.2584 0.1263 0.049 Uiso 1 1 calc R . .
C16 C 0.8112(4) 0.40958(13) 0.06461(6) 0.0235(4) Uani 1 1 d . . .
C17 C 0.6289(4) 0.35084(15) 0.04531(7) 0.0303(5) Uani 1 1 d . . .
H17 H 0.5152 0.3158 0.0640 0.036 Uiso 1 1 calc R . .
C18 C 0.6130(4) 0.34345(17) -0.00137(7) 0.0384(5) Uani 1 1 d . . .
H18 H 0.4884 0.3034 -0.0150 0.046 Uiso 1 1 calc R . .
C19 C 0.7801(4) 0.39480(16) -0.02799(7) 0.0387(5) Uani 1 1 d . . .
H19 H 0.7689 0.3905 -0.0600 0.046 Uiso 1 1 calc R . .
C20 C 0.9633(4) 0.45243(16) -0.00848(7) 0.0344(5) Uani 1 1 d . . .
H20 H 1.0779 0.4863 -0.0274 0.041 Uiso 1 1 calc R . .
C21 C 0.9837(4) 0.46188(14) 0.03833(7) 0.0253(4) Uani 1 1 d . . .
C22 C 1.1794(4) 0.52810(15) 0.05849(7) 0.0314(5) Uani 1 1 d . . .
H22A H 1.3165 0.5354 0.0370 0.047 Uiso 1 1 calc R . .
H22B H 1.2411 0.4984 0.0866 0.047 Uiso 1 1 calc R . .
H22C H 1.1081 0.5936 0.0650 0.047 Uiso 1 1 calc R . .
N1 N 0.4554(3) 0.41131(10) 0.23609(5) 0.0180(3) Uani 1 1 d . . .
H1A H 0.4835 0.4016 0.2060 0.027 Uiso 1 1 calc R . .
H1B H 0.2948 0.3964 0.2426 0.027 Uiso 1 1 calc R . .
H1C H 0.5574 0.3712 0.2525 0.027 Uiso 1 1 calc R . .
N2 N 0.7406(2) 0.63374(10) 0.20140(5) 0.0162(3) Uani 1 1 d . . .
H2 H 0.5991 0.6654 0.1979 0.019 Uiso 1 1 calc R . .
O1 O 0.9282(2) 0.49298(9) 0.22612(5) 0.0269(3) Uani 1 1 d . . .
O2 O 1.3165(2) 0.76499(9) 0.21159(4) 0.0234(3) Uani 1 1 d . . .
O3 O 0.9519(2) 0.78590(9) 0.24617(5) 0.0260(3) Uani 1 1 d . . .
O4 O 0.5552(3) 0.40337(11) 0.14098(4) 0.0340(4) Uani 1 1 d . . .
S1 S 0.81545(9) 0.42505(4) 0.125281(16) 0.02435(12) Uani 1 1 d . . .

loop_
_atom_site_aniso_label
_atom_site_aniso_U_11
_atom_site_aniso_U_22
_atom_site_aniso_U_33
_atom_site_aniso_U_23
_atom_site_aniso_U_13
_atom_site_aniso_U_12
C1 0.0165(9) 0.0151(8) 0.0192(9) 0.0013(7) -0.0005(7) 0.0003(7)
C2 0.0163(9) 0.0173(8) 0.0173(9) -0.0009(7) -0.0029(7) -0.0020(6)
C3 0.0117(8) 0.0154(8) 0.0202(9) 0.0006(7) 0.0030(7) 0.0013(7)
C4 0.0186(9) 0.0129(8) 0.0205(9) 0.0029(7) -0.0007(7) 0.0024(7)
C5 0.0249(10) 0.0237(9) 0.0182(9) 0.0006(8) -0.0009(8) -0.0062(8)
C6 0.0493(14) 0.0564(14) 0.0253(11) -0.0081(10) 0.0133(11) -0.0275(13)
C7 0.0838(19) 0.0563(15) 0.0252(11) -0.0034(12) 0.0166(14) -0.0336(15)
C8 0.0593(15) 0.0345(11) 0.0256(11) -0.0071(10) 0.0094(11) -0.0204(11)
C9 0.0191(9) 0.0198(9) 0.0180(9) -0.0009(7) 0.0043(7) 0.0046(7)
C10 0.0294(10) 0.0241(9) 0.0260(10) 0.0032(8) 0.0034(9) -0.0011(8)
C11 0.0437(13) 0.0280(10) 0.0286(11) 0.0071(9) 0.0125(10) 0.0024(10)
C12 0.0473(14) 0.0414(12) 0.0197(10) 0.0053(9) 0.0046(10) 0.0171(11)
C13 0.0344(11) 0.0525(13) 0.0221(10) 0.0014(10) -0.0060(10) 0.0049(11)
C14 0.0251(10) 0.0363(11) 0.0232(10) 0.0026(9) -0.0004(8) -0.0005(9)
C15 0.0291(11) 0.0381(11) 0.0315(11) 0.0070(9) -0.0032(9) 0.0031(9)
C16 0.0257(9) 0.0259(9) 0.0190(9) -0.0004(8) 0.0005(8) 0.0075(9)
C17 0.0288(11) 0.0327(11) 0.0294(11) -0.0036(9) 0.0029(9) -0.0006(9)
C18 0.0355(13) 0.0447(13) 0.0349(12) -0.0091(11) -0.0057(10) -0.0014(10)
C19 0.0464(14) 0.0482(13) 0.0214(10) -0.0023(10) -0.0037(10) 0.0022(11)
C20 0.0390(12) 0.0390(12) 0.0250(11) 0.0052(9) 0.0059(10) 0.0009(10)
C21 0.0262(10) 0.0248(9) 0.0249(10) 0.0031(8) 0.0030(8) 0.0039(8)
C22 0.0334(11) 0.0300(10) 0.0308(11) 0.0028(9) 0.0046(10) -0.0021(10)
N1 0.0174(7) 0.0197(7) 0.0169(7) 0.0011(6) 0.0005(6) -0.0033(6)
N2 0.0119(7) 0.0170(7) 0.0196(8) 0.0019(6) 0.0006(6) -0.0004(6)
O1 0.0165(6) 0.0238(7) 0.0405(8) 0.0105(6) 0.0020(6) 0.0021(5)
O2 0.0156(6) 0.0230(6) 0.0316(7) -0.0050(6) -0.0001(6) -0.0010(5)
O3 0.0235(7) 0.0256(7) 0.0290(7) -0.0095(6) 0.0054(6) -0.0007(6)
O4 0.0253(7) 0.0547(9) 0.0220(7) 0.0001(7) 0.0044(6) 0.0025(7)
S1 0.0250(2) 0.0289(2) 0.0192(2) -0.0003(2) 0.0025(2) -0.0006(2)

loop_
_atom_type_symbol
_atom_type_description
_atom_type_scat_dispersion_real
_atom_type_scat_dispersion_imag
_atom_type_scat_source
C C 0.0033 0.0016 'International Tables Vol C Tables 4.2.6.8 and 6.1.1.4'
H H 0.0000 0.0000 'International Tables Vol C Tables 4.2.6.8 and 6.1.1.4'
N N 0.0061 0.0033 'International Tables Vol C Tables 4.2.6.8 and 6.1.1.4'
O O 0.0106 0.0060 'International Tables Vol C Tables 4.2.6.8 and 6.1.1.4'
S S 0.1246 0.1234 'International Tables Vol C Tables 4.2.6.8 and 6.1.1.4'

loop_
_geom_angle_atom_site_label_1
_geom_angle_atom_site_label_2
_geom_angle_atom_site_label_3
_geom_angle
_geom_angle_site_symmetry_1
_geom_angle_site_symmetry_3
_geom_angle_publ_flag
N1 C1 C2 107.27(14) . . ?
N1 C1 C5 110.75(14) . . ?
C2 C1 C5 110.86(14) . . ?
N1 C1 H1 109.3 . . ?
C2 C1 H1 109.3 . . ?
C5 C1 H1 109.3 . . ?
O1 C2 N2 124.08(15) . . ?
O1 C2 C1 119.83(15) . . ?
N2 C2 C1 116.09(14) . . ?
N2 C3 C9 111.71(14) . . ?
N2 C3 C4 110.28(14) . . ?
C9 C3 C4 113.46(14) . . ?
N2 C3 H3 107.0 . . ?
C9 C3 H3 107.0 . . ?
C4 C3 H3 107.0 . . ?
O3 C4 O2 126.33(17) . . ?
O3 C4 C3 117.79(15) . . ?
O2 C4 C3 115.87(15) . . ?
C8 C5 C6 110.74(18) . . ?
C8 C5 C1 110.13(15) . . ?
C6 C5 C1 110.94(16) . . ?
C8 C5 H5 108.3 . . ?
C6 C5 H5 108.3 . . ?
C1 C5 H5 108.3 . . ?
C7 C6 C5 113.3(2) . . ?
C7 C6 H6A 108.9 . . ?
C5 C6 H6A 108.9 . . ?
C7 C6 H6B 108.9 . . ?
C5 C6 H6B 108.9 . . ?
H6A C6 H6B 107.7 . . ?
C6 C7 H7A 109.5 . . ?
C6 C7 H7B 109.5 . . ?
H7A C7 H7B 109.5 . . ?
C6 C7 H7C 109.5 . . ?
H7A C7 H7C 109.5 . . ?
H7B C7 H7C 109.5 . . ?
C5 C8 H8A 109.5 . . ?
C5 C8 H8B 109.5 . . ?
H8A C8 H8B 109.5 . . ?
C5 C8 H8C 109.5 . . ?
H8A C8 H8C 109.5 . . ?
H8B C8 H8C 109.5 . . ?
C10 C9 C14 118.54(17) . . ?
C10 C9 C3 120.92(16) . . ?
C14 C9 C3 120.40(16) . . ?
C11 C10 C9 120.48(19) . . ?
C11 C10 H10 119.8 . . ?
C9 C10 H10 119.8 . . ?
C12 C11 C10 120.4(2) . . ?
C12 C11 H11 119.8 . . ?
C10 C11 H11 119.8 . . ?
C13 C12 C11 119.37(19) . . ?
C13 C12 H12 120.3 . . ?
C11 C12 H12 120.3 . . ?
C12 C13 C14 120.9(2) . . ?
C12 C13 H13 119.5 . . ?
C14 C13 H13 119.5 . . ?
C13 C14 C9 120.3(2) . . ?
C13 C14 H14 119.8 . . ?
C9 C14 H14 119.8 . . ?
S1 C15 H15A 109.5 . . ?
S1 C15 H15B 109.5 . . ?
H15A C15 H15B 109.5 . . ?
S1 C15 H15C 109.5 . . ?
H15A C15 H15C 109.5 . . ?
H15B C15 H15C 109.5 . . ?
C17 C16 C21 122.04(17) . . ?
C17 C16 S1 118.92(15) . . ?
C21 C16 S1 118.94(15) . . ?
C18 C17 C16 119.6(2) . . ?
C18 C17 H17 120.2 . . ?
C16 C17 H17 120.2 . . ?
C19 C18 C17 119.3(2) . . ?
C19 C18 H18 120.3 . . ?
C17 C18 H18 120.3 . . ?
C18 C19 C20 120.69(19) . . ?
C18 C19 H19 119.7 . . ?
C20 C19 H19 119.7 . . ?
C19 C20 C21 121.4(2) . . ?
C19 C20 H20 119.3 . . ?
C21 C20 H20 119.3 . . ?
C20 C21 C16 116.85(19) . . ?
C20 C21 C22 120.14(18) . . ?
C16 C21 C22 122.99(17) . . ?
C21 C22 H22A 109.5 . . ?
C21 C22 H22B 109.5 . . ?
H22A C22 H22B 109.5 . . ?
C21 C22 H22C 109.5 . . ?
H22A C22 H22C 109.5 . . ?
H22B C22 H22C 109.5 . . ?
C1 N1 H1A 109.5 . . ?
C1 N1 H1B 109.5 . . ?
H1A N1 H1B 109.5 . . ?
C1 N1 H1C 109.5 . . ?
H1A N1 H1C 109.5 . . ?
H1B N1 H1C 109.5 . . ?
C2 N2 C3 120.64(13) . . ?
C2 N2 H2 119.7 . . ?
C3 N2 H2 119.7 . . ?
O4 S1 C15 105.10(9) . . ?
O4 S1 C16 105.74(9) . . ?
C15 S1 C16 98.94(9) . . ?

loop_
_geom_bond_atom_site_label_1
_geom_bond_atom_site_label_2
_geom_bond_distance
_geom_bond_site_symmetry_2
_geom_bond_publ_flag
C1 N1 1.496(2) . ?
C1 C2 1.531(2) . ?
C1 C5 1.538(2) . ?
C1 H1 1.0000 . ?
C2 O1 1.230(2) . ?
C2 N2 1.336(2) . ?
C3 N2 1.457(2) . ?
C3 C9 1.525(2) . ?
C3 C4 1.554(2) . ?
C3 H3 1.0000 . ?
C4 O3 1.236(2) . ?
C4 O2 1.268(2) . ?
C5 C8 1.526(3) . ?
C5 C6 1.536(3) . ?
C5 H5 1.0000 . ?
C6 C7 1.522(3) . ?
C6 H6A 0.9900 . ?
C6 H6B 0.9900 . ?
C7 H7A 0.9800 . ?
C7 H7B 0.9800 . ?
C7 H7C 0.9800 . ?
C8 H8A 0.9800 . ?
C8 H8B 0.9800 . ?
C8 H8C 0.9800 . ?
C9 C10 1.390(2) . ?
C9 C14 1.390(3) . ?
C10 C11 1.389(3) . ?
C10 H10 0.9500 . ?
C11 C12 1.383(3) . ?
C11 H11 0.9500 . ?
C12 C13 1.368(3) . ?
C12 H12 0.9500 . ?
C13 C14 1.388(3) . ?
C13 H13 0.9500 . ?
C14 H14 0.9500 . ?
C15 S1 1.783(2) . ?
C15 H15A 0.9800 . ?
C15 H15B 0.9800 . ?
C15 H15C 0.9800 . ?
C16 C17 1.385(3) . ?
C16 C21 1.401(3) . ?
C16 S1 1.8031(18) . ?
C17 C18 1.384(3) . ?
C17 H17 0.9500 . ?
C18 C19 1.381(3) . ?
C18 H18 0.9500 . ?
C19 C20 1.382(3) . ?
C19 H19 0.9500 . ?
C20 C21 1.392(3) . ?
C20 H20 0.9500 . ?
C21 C22 1.504(3) . ?
C22 H22A 0.9800 . ?
C22 H22B 0.9800 . ?
C22 H22C 0.9800 . ?
N1 H1A 0.9100 . ?
N1 H1B 0.9100 . ?
N1 H1C 0.9100 . ?
N2 H2 0.8800 . ?
O4 S1 1.5075(14) . ?

loop_
_geom_torsion_atom_site_label_1
_geom_torsion_atom_site_label_2
_geom_torsion_atom_site_label_3
_geom_torsion_atom_site_label_4
_geom_torsion
_geom_torsion_site_symmetry_1
_geom_torsion_site_symmetry_2
_geom_torsion_site_symmetry_3
_geom_torsion_site_symmetry_4
_geom_torsion_publ_flag
N1 C1 C2 O1 -47.2(2) . . . . ?
C5 C1 C2 O1 73.8(2) . . . . ?
N1 C1 C2 N2 132.39(15) . . . . ?
C5 C1 C2 N2 -106.58(17) . . . . ?
N2 C3 C4 O3 -22.0(2) . . . . ?
C9 C3 C4 O3 104.22(18) . . . . ?
N2 C3 C4 O2 157.44(14) . . . . ?
C9 C3 C4 O2 -76.38(19) . . . . ?
N1 C1 C5 C8 177.71(16) . . . . ?
C2 C1 C5 C8 58.8(2) . . . . ?
N1 C1 C5 C6 -59.3(2) . . . . ?
C2 C1 C5 C6 -178.28(16) . . . . ?
C8 C5 C6 C7 -58.6(3) . . . . ?
C1 C5 C6 C7 178.83(19) . . . . ?
N2 C3 C9 C10 165.90(15) . . . . ?
C4 C3 C9 C10 40.5(2) . . . . ?
N2 C3 C9 C14 -18.4(2) . . . . ?
C4 C3 C9 C14 -143.85(16) . . . . ?
C14 C9 C10 C11 -0.7(3) . . . . ?
C3 C9 C10 C11 175.07(17) . . . . ?
C9 C10 C11 C12 0.5(3) . . . . ?
C10 C11 C12 C13 -0.2(3) . . . . ?
C11 C12 C13 C14 0.0(3) . . . . ?
C12 C13 C14 C9 -0.2(3) . . . . ?
C10 C9 C14 C13 0.5(3) . . . . ?
C3 C9 C14 C13 -175.22(18) . . . . ?
C21 C16 C17 C18 -0.5(3) . . . . ?
S1 C16 C17 C18 175.76(16) . . . . ?
C16 C17 C18 C19 0.1(3) . . . . ?
C17 C18 C19 C20 0.6(3) . . . . ?
C18 C19 C20 C21 -1.0(3) . . . . ?
C19 C20 C21 C16 0.6(3) . . . . ?
C19 C20 C21 C22 -177.78(19) . . . . ?
C17 C16 C21 C20 0.2(3) . . . . ?
S1 C16 C21 C20 -176.09(15) . . . . ?
C17 C16 C21 C22 178.45(18) . . . . ?
S1 C16 C21 C22 2.2(3) . . . . ?
O1 C2 N2 C3 -8.5(3) . . . . ?
C1 C2 N2 C3 171.89(15) . . . . ?
C9 C3 N2 C2 139.87(15) . . . . ?
C4 C3 N2 C2 -92.98(17) . . . . ?
C17 C16 S1 O4 -22.69(17) . . . . ?
C21 C16 S1 O4 153.68(15) . . . . ?
C17 C16 S1 C15 85.87(17) . . . . ?
C21 C16 S1 C15 -97.76(16) . . . . ?
